data_8000143
loop_
_publ_author_name
'Mitsumoto, Kiyotaka'
'Koizumi, Satoshi'
'Shiga, Takuya'
'Nishikawa, Hiroyuki'
'Chi, Yun'
'Oshio, Hiroki'

_publ_section_title
;
 Alkoxo-bridged Cobalt(II) Cube and Its Radical Adduct
;
_journal_issue 9
_journal_name_full 'Chemistry Letters'
_journal_page_first 1154
_journal_paper_doi 10.1246/cl.2007.1154
_journal_volume 36
_journal_year 2007
_chemical_formula_sum 'C88 H84 Co4 F24 N20 O18'
_chemical_formula_weight 2401.47
_space_group_IT_number 88
_symmetry_cell_setting tetragonal
_symmetry_space_group_name_Hall '-I 4ad'
_symmetry_space_group_name_H-M 'I 41/a :2'
_atom_sites_solution_hydrogens geom
_atom_sites_solution_primary direct
_atom_sites_solution_secondary difmap
_audit_creation_method SHELXL-97
_cell_angle_alpha 90.00
_cell_angle_beta 90.00
_cell_angle_gamma 90.00
_cell_formula_units_Z 4
_cell_length_a 18.723(2)
_cell_length_b 18.723(2)
_cell_length_c 30.706(5)
_cell_measurement_reflns_used 967
_cell_measurement_temperature 200(2)
_cell_measurement_theta_max 23.0855
_cell_measurement_theta_min 2.266
_cell_volume 10764(2)
_computing_cell_refinement 'Bruker SMART'
_computing_data_collection 'Bruker SMART'
_computing_data_reduction 'Bruker SHELXTL'
_computing_molecular_graphics 'Bruker SHELXTL'
_computing_publication_material 'Bruker SHELXTL'
_computing_structure_refinement 'SHELXL-97 (Sheldrick, 1997)'
_computing_structure_solution 'SHELXS-97 (Sheldrick, 1990)'
_diffrn_ambient_temperature 200(2)
_diffrn_detector_area_resol_mean 8.366
_diffrn_measured_fraction_theta_full 0.998
_diffrn_measured_fraction_theta_max 0.998
_diffrn_measurement_device_type 'CCD area detector'
_diffrn_measurement_method 'phi and omega scans'
_diffrn_radiation_monochromator graphite
_diffrn_radiation_source 'fine-focus sealed tube'
_diffrn_radiation_type MoK\a
_diffrn_radiation_wavelength 0.71073
_diffrn_reflns_av_R_equivalents 0.0349
_diffrn_reflns_av_sigmaI/netI 0.0311
_diffrn_reflns_limit_h_max 20
_diffrn_reflns_limit_h_min -20
_diffrn_reflns_limit_k_max 20
_diffrn_reflns_limit_k_min -15
_diffrn_reflns_limit_l_max 34
_diffrn_reflns_limit_l_min -28
_diffrn_reflns_number 21857
_diffrn_reflns_theta_full 23.27
_diffrn_reflns_theta_max 23.27
_diffrn_reflns_theta_min 2.03
_diffrn_standards_decay_% 0
_diffrn_standards_number 217
_exptl_absorpt_coefficient_mu 0.718
_exptl_absorpt_correction_T_max 0.8697
_exptl_absorpt_correction_T_min 0.7622
_exptl_absorpt_correction_type empirical
_exptl_crystal_colour 'dark  blue'
_exptl_crystal_density_diffrn 1.482
_exptl_crystal_density_method 'not measured'
_exptl_crystal_F_000 4880
_exptl_crystal_size_max 0.40
_exptl_crystal_size_mid 0.30
_exptl_crystal_size_min 0.20
_refine_diff_density_max 0.578
_refine_diff_density_min -0.356
_refine_diff_density_rms 0.070
_refine_ls_extinction_method none
_refine_ls_goodness_of_fit_ref 1.029
_refine_ls_hydrogen_treatment mixed
_refine_ls_matrix_type full
_refine_ls_number_parameters 372
_refine_ls_number_reflns 3874
_refine_ls_number_restraints 0
_refine_ls_restrained_S_all 1.029
_refine_ls_R_factor_all 0.0618
_refine_ls_R_factor_gt 0.0481
_refine_ls_shift/su_max 0.002
_refine_ls_shift/su_mean 0.000
_refine_ls_structure_factor_coef Fsqd
_refine_ls_weighting_details 'calc w=1/[\s^2^(Fo^2^)+(0.0996P)^2^+5.4245P] where P=(Fo^2^+2Fc^2^)/3'
_refine_ls_weighting_scheme calc
_refine_ls_wR_factor_gt 0.1361
_refine_ls_wR_factor_ref 0.1451
_reflns_number_gt 3050
_reflns_number_total 3874
_reflns_threshold_expression >2sigma(I)
_cod_data_source_file 36-1154sup1.cif
_cod_data_source_block '[Co4(heip)4(nit-p-py)4]'
_cod_depositor_comments
;
The following automatic conversions were performed:

'_symmetry_cell_setting' value 'Tetragonal' changed to 'tetragonal'
according to /home/saulius/struct/CIF-dictionaries/cif_core.dic
dictionary named 'cif_core.dic' version 2.4.2 from 2011-04-26.

Automatic conversion script
Id: cif_fix_values 1891 2012-01-12 08:04:46Z andrius 
;
_cod_original_sg_symbol_H-M I4(1)/a
_cod_database_code 8000143

loop_
_symmetry_equiv_pos_as_xyz
'x, y, z'
'-x+1/2, -y, z+1/2'
'-y+3/4, x+1/4, z+1/4'
'y+3/4, -x+3/4, z+3/4'
'x+1/2, y+1/2, z+1/2'
'-x+1, -y+1/2, z+1'
'-y+5/4, x+3/4, z+3/4'
'y+5/4, -x+5/4, z+5/4'
'-x, -y, -z'
'x-1/2, y, -z-1/2'
'y-3/4, -x-1/4, -z-1/4'
'-y-3/4, x-3/4, -z-3/4'
'-x+1/2, -y+1/2, -z+1/2'
'x, y+1/2, -z'
'y-1/4, -x+1/4, -z+1/4'
'-y-1/4, x-1/4, -z-1/4'

loop_
_atom_site_label
_atom_site_type_symbol
_atom_site_fract_x
_atom_site_fract_y
_atom_site_fract_z
_atom_site_U_iso_or_equiv
_atom_site_adp_type
_atom_site_occupancy
_atom_site_symmetry_multiplicity
_atom_site_calc_flag
_atom_site_refinement_flags
_atom_site_disorder_assembly
_atom_site_disorder_group
O2 O -0.03898(12) 1.18926(12) 0.09305(7) 0.0310(6) Uani 1 1 d . . .
C7 C -0.06560(18) 1.14306(19) 0.06056(12) 0.0355(9) Uani 1 1 d . . .
C1 C 0.2816(2) 1.2090(3) 0.04057(17) 0.0600(12) Uani 1 1 d . . .
C2 C 0.20184(19) 1.1939(2) 0.04053(13) 0.0423(10) Uani 1 1 d . . .
C3 C 0.1748(2) 1.1515(2) 0.00865(13) 0.0457(10) Uani 1 1 d . . .
H3 H 0.2078 1.1283 -0.0101 0.055 Uiso 1 1 calc R . .
C4 C 0.1004(2) 1.13928(19) 0.00120(12) 0.0393(9) Uani 1 1 d . . .
C5 C 0.0815(2) 1.1002(3) -0.04046(15) 0.0558(12) Uani 1 1 d . . .
C6 C -0.02645(18) 1.1549(2) 0.01798(13) 0.0389(9) Uani 1 1 d . . .
H6A H -0.0358 1.1148 -0.0022 0.047 Uiso 1 1 calc R . .
H6B H -0.0432 1.1996 0.0041 0.047 Uiso 1 1 calc R . .
H7A H -0.1172 1.1520 0.0564 0.047 Uiso 1 1 d R . .
H7B H -0.0594 1.0929 0.0700 0.047 Uiso 1 1 d R . .
C8 C 0.0803(2) 1.0270(2) 0.10288(14) 0.0478(10) Uani 1 1 d . . .
H8 H 0.0313 1.0297 0.0950 0.057 Uiso 1 1 calc R . .
C9 C 0.1082(2) 0.9608(2) 0.11107(14) 0.0495(11) Uani 1 1 d . . .
H9 H 0.0791 0.9194 0.1088 0.059 Uiso 1 1 calc R . .
C10 C 0.1793(2) 0.9550(2) 0.12265(13) 0.0425(9) Uani 1 1 d . . .
C11 C 0.2187(2) 1.0182(2) 0.12577(13) 0.0449(10) Uani 1 1 d . . .
H11 H 0.2676 1.0172 0.1339 0.054 Uiso 1 1 calc R . .
C12 C 0.1852(2) 1.0817(2) 0.11687(13) 0.0429(10) Uani 1 1 d . . .
H12 H 0.2126 1.1243 0.1193 0.051 Uiso 1 1 calc R . .
C13 C 0.2130(2) 0.8861(2) 0.13077(14) 0.0485(10) Uani 1 1 d . A .
C14 C 0.2333(3) 0.7622(3) 0.1328(2) 0.091(2) Uani 1 1 d . . .
C16 C 0.2623(10) 0.7431(5) 0.0849(3) 0.279(9) Uani 1 1 d . A 1
H16A H 0.2894 0.7837 0.0733 0.419 Uiso 1 1 calc R A 1
H16B H 0.2218 0.7330 0.0656 0.419 Uiso 1 1 calc R A 1
H16C H 0.2933 0.7010 0.0865 0.419 Uiso 1 1 calc R A 1
C17 C 0.2001(4) 0.7000(3) 0.1526(4) 0.160(4) Uani 1 1 d . A .
H17A H 0.2370 0.6648 0.1599 0.239 Uiso 1 1 calc R . .
H17B H 0.1660 0.6789 0.1321 0.239 Uiso 1 1 calc R . .
H17C H 0.1750 0.7143 0.1792 0.239 Uiso 1 1 calc R . .
C15 C 0.2945(3) 0.7977(3) 0.1524(3) 0.105(3) Uani 1 1 d . A .
C19 C 0.2850(7) 0.7914(5) 0.2048(3) 0.188(5) Uani 1 1 d . . .
H19A H 0.3076 0.7473 0.2151 0.282 Uiso 1 1 calc R A .
H19B H 0.2341 0.7906 0.2121 0.282 Uiso 1 1 calc R . .
H19C H 0.3077 0.8326 0.2189 0.282 Uiso 1 1 calc R . .
C18 C 0.3682(4) 0.7796(4) 0.1451(4) 0.181(5) Uani 1 1 d . . .
H18A H 0.3781 0.7322 0.1573 0.272 Uiso 1 1 calc R A .
H18B H 0.3989 0.8151 0.1593 0.272 Uiso 1 1 calc R . .
H18C H 0.3779 0.7793 0.1137 0.272 Uiso 1 1 calc R . .
C23 C 0.2287(7) 0.4401(6) 0.9939(3) 0.155(4) Uiso 1 1 d . . .
C22 C 0.2986(8) 0.4452(6) 0.9860(4) 0.179(4) Uiso 1 1 d . . .
C21 C 0.9160(14) 0.7033(12) 0.2301(8) 0.193(9) Uiso 0.50 1 d P . .
C20 C 1.0000 0.7500 0.1737(9) 0.269(11) Uiso 1 2 d S . .
O7 O 1.0000 0.7500 0.2222(11) 0.470(16) Uiso 1 2 d S . .
Co1 Co 0.07114(2) 1.19660(2) 0.090981(15) 0.0307(2) Uani 1 1 d . . .
F1 F 0.31855(14) 1.1720(2) 0.01171(12) 0.1057(13) Uani 1 1 d . . .
F2 F 0.31128(14) 1.19512(19) 0.07944(11) 0.0858(10) Uani 1 1 d . . .
F3 F 0.29492(15) 1.27689(18) 0.03334(12) 0.0965(11) Uani 1 1 d . . .
F4 F 0.13836(15) 1.08111(17) -0.06402(9) 0.0838(10) Uani 1 1 d . . .
F5 F 0.04596(15) 1.03900(15) -0.03240(10) 0.0769(9) Uani 1 1 d . . .
F6 F 0.04017(15) 1.13888(17) -0.06652(8) 0.0735(8) Uani 1 1 d . . .
N2 N 0.11688(16) 1.08783(16) 0.10509(10) 0.0383(7) Uani 1 1 d . . .
N4 N 0.2791(5) 0.8755(5) 0.1474(3) 0.062(2) Uani 0.70 1 d P . .
N5 N 0.176(2) 0.823(2) 0.1400(11) 0.057(8) Uani 0.30 1 d P A .
N1 N 0.05104(15) 1.15973(16) 0.02753(10) 0.0356(7) Uani 1 1 d . . .
N8 N 0.3408(10) 0.4206(10) 0.9603(6) 0.170(6) Uiso 0.50 1 d P . .
N7 N 0.1884(12) 0.4033(12) 0.9810(7) 0.199(8) Uiso 0.50 1 d P . .
N3 N 0.1863(9) 0.8231(9) 0.1226(5) 0.084(4) Uani 0.70 1 d P A .
N6 N 0.2791(14) 0.8689(12) 0.1237(6) 0.059(5) Uani 0.30 1 d P A .
O1 O 0.16967(13) 1.22559(13) 0.07180(9) 0.0395(6) Uani 1 1 d . . .
O6 O 0.3288(5) 0.9137(5) 0.1195(6) 0.106(4) Uani 0.40 1 d P A .
O3 O 0.1277(6) 0.8096(4) 0.1056(5) 0.202(7) Uani 0.70 1 d P . .
O5 O 0.1092(10) 0.8204(8) 0.1464(8) 0.116(8) Uani 0.30 1 d P A .
O4 O 0.3203(4) 0.9253(4) 0.1640(3) 0.101(3) Uani 0.60 1 d P A .

loop_
_atom_site_aniso_label
_atom_site_aniso_U_11
_atom_site_aniso_U_22
_atom_site_aniso_U_33
_atom_site_aniso_U_23
_atom_site_aniso_U_13
_atom_site_aniso_U_12
O2 0.0281(13) 0.0285(13) 0.0362(14) -0.0044(10) 0.0008(10) -0.0020(10)
C7 0.0279(19) 0.034(2) 0.045(2) -0.0056(17) -0.0014(16) -0.0017(16)
C1 0.037(2) 0.069(3) 0.074(3) -0.008(3) 0.012(2) -0.002(2)
C2 0.030(2) 0.040(2) 0.057(3) 0.002(2) 0.0055(18) 0.0010(17)
C3 0.036(2) 0.047(2) 0.053(3) -0.010(2) 0.0123(18) 0.0020(19)
C4 0.038(2) 0.036(2) 0.045(2) -0.0048(17) 0.0055(18) -0.0013(17)
C5 0.051(3) 0.059(3) 0.058(3) -0.017(2) 0.014(2) -0.005(2)
C6 0.029(2) 0.042(2) 0.046(2) -0.0060(17) -0.0021(17) -0.0020(17)
C8 0.036(2) 0.045(3) 0.062(3) -0.001(2) -0.0022(19) 0.0036(19)
C9 0.044(2) 0.033(2) 0.072(3) 0.000(2) -0.003(2) -0.0014(19)
C10 0.044(2) 0.032(2) 0.052(2) -0.0019(17) -0.0063(18) 0.0009(18)
C11 0.037(2) 0.039(2) 0.059(3) -0.0066(19) -0.0104(18) 0.0021(18)
C12 0.041(2) 0.032(2) 0.057(3) -0.0063(18) -0.0081(19) 0.0024(17)
C13 0.050(3) 0.033(2) 0.063(3) 0.000(2) -0.008(2) 0.001(2)
C14 0.100(5) 0.035(3) 0.138(6) 0.006(3) -0.039(4) 0.010(3)
C16 0.62(3) 0.119(7) 0.102(7) -0.033(5) -0.030(10) 0.185(12)
C17 0.103(6) 0.049(4) 0.326(13) 0.053(6) -0.005(7) 0.002(4)
C15 0.059(4) 0.040(3) 0.216(8) 0.036(4) 0.002(4) 0.014(3)
C19 0.309(15) 0.131(8) 0.124(7) 0.021(6) -0.081(8) 0.045(8)
C18 0.080(5) 0.092(5) 0.372(16) 0.069(8) 0.011(7) 0.029(4)
Co1 0.0244(3) 0.0293(3) 0.0385(3) -0.0033(2) 0.0001(2) 0.00053(19)
F1 0.0388(16) 0.160(3) 0.118(3) -0.062(2) 0.0233(16) -0.0033(18)
F2 0.0372(15) 0.124(3) 0.096(2) 0.0042(19) -0.0068(15) -0.0008(16)
F3 0.0532(18) 0.090(2) 0.146(3) 0.013(2) 0.0103(18) -0.0291(16)
F4 0.0613(17) 0.109(2) 0.081(2) -0.0511(17) 0.0258(15) -0.0088(16)
F5 0.0785(19) 0.0591(17) 0.093(2) -0.0360(15) 0.0179(16) -0.0214(15)
F6 0.0721(19) 0.101(2) 0.0471(15) -0.0125(15) -0.0011(13) -0.0074(17)
N2 0.0342(18) 0.0345(18) 0.0460(18) -0.0066(14) 0.0007(14) 0.0013(14)
N4 0.046(4) 0.039(4) 0.102(7) 0.012(5) -0.015(6) 0.000(3)
N5 0.048(11) 0.040(11) 0.084(18) 0.030(13) 0.020(13) -0.002(7)
N1 0.0305(17) 0.0349(17) 0.0414(18) -0.0046(14) 0.0008(14) -0.0004(14)
N3 0.074(10) 0.041(5) 0.137(13) 0.003(8) -0.053(9) 0.000(6)
N6 0.058(11) 0.040(9) 0.078(13) 0.016(11) -0.011(12) 0.000(7)
O1 0.0280(13) 0.0355(14) 0.0548(16) -0.0058(12) 0.0050(12) -0.0002(11)
O6 0.041(5) 0.037(5) 0.238(16) 0.023(7) -0.019(8) -0.002(4)
O3 0.140(8) 0.049(4) 0.417(19) -0.031(8) -0.181(11) 0.009(5)
O5 0.079(11) 0.034(8) 0.23(2) 0.020(11) 0.048(13) -0.010(7)
O4 0.073(5) 0.053(4) 0.178(8) 0.009(5) -0.059(5) -0.002(3)

loop_
_atom_type_symbol
_atom_type_description
_atom_type_scat_dispersion_real
_atom_type_scat_dispersion_imag
_atom_type_scat_source
C C 0.0033 0.0016 'International Tables Vol C Tables 4.2.6.8 and 6.1.1.4'
H H 0.0000 0.0000 'International Tables Vol C Tables 4.2.6.8 and 6.1.1.4'
N N 0.0061 0.0033 'International Tables Vol C Tables 4.2.6.8 and 6.1.1.4'
O O 0.0106 0.0060 'International Tables Vol C Tables 4.2.6.8 and 6.1.1.4'
F F 0.0171 0.0103 'International Tables Vol C Tables 4.2.6.8 and 6.1.1.4'
Co Co 0.3494 0.9721 'International Tables Vol C Tables 4.2.6.8 and 6.1.1.4'

loop_
_geom_angle_atom_site_label_1
_geom_angle_atom_site_label_2
_geom_angle_atom_site_label_3
_geom_angle
_geom_angle_site_symmetry_1
_geom_angle_site_symmetry_3
C7 O2 Co1 126.4(2) . 15_465
C7 O2 Co1 111.80(19) . .
Co1 O2 Co1 99.66(10) 15_465 .
C7 O2 Co1 118.27(19) . 6_474
Co1 O2 Co1 94.81(9) 15_465 6_474
Co1 O2 Co1 101.86(9) . 6_474
O2 C7 C6 110.4(3) . .
F3 C1 F1 107.1(4) . .
F3 C1 F2 105.0(4) . .
F1 C1 F2 106.1(4) . .
F3 C1 C2 111.5(4) . .
F1 C1 C2 114.6(4) . .
F2 C1 C2 111.8(4) . .
O1 C2 C3 129.6(4) . .
O1 C2 C1 112.0(4) . .
C3 C2 C1 118.4(4) . .
C2 C3 C4 124.9(4) . .
N1 C4 C3 123.5(3) . .
N1 C4 C5 120.4(3) . .
C3 C4 C5 116.1(3) . .
F6 C5 F4 106.5(4) . .
F6 C5 F5 106.7(4) . .
F4 C5 F5 105.4(4) . .
F6 C5 C4 112.4(4) . .
F4 C5 C4 113.5(4) . .
F5 C5 C4 111.8(4) . .
N1 C6 C7 108.2(3) . .
N2 C8 C9 124.7(4) . .
C8 C9 C10 119.1(4) . .
C9 C10 C11 117.4(4) . .
C9 C10 C13 122.0(4) . .
C11 C10 C13 120.6(4) . .
C12 C11 C10 118.7(4) . .
N2 C12 C11 124.5(4) . .
N6 C13 N3 96.2(13) . .
N6 C13 N4 32.2(7) . .
N3 C13 N4 106.8(9) . .
N6 C13 N5 107.5(19) . .
N3 C13 N5 24.1(16) . .
N4 C13 N5 104.9(19) . .
N6 C13 C10 127.2(11) . .
N3 C13 C10 127.0(8) . .
N4 C13 C10 126.2(5) . .
N5 C13 C10 124.3(18) . .
C17 C14 C15 121.9(6) . .
C17 C14 N3 117.0(8) . .
C15 C14 N3 101.9(8) . .
C17 C14 N5 103.3(12) . .
C15 C14 N5 98.5(17) . .
N3 C14 N5 21.0(12) . .
C17 C14 C16 110.4(7) . .
C15 C14 C16 102.4(8) . .
N3 C14 C16 100.3(8) . .
N5 C14 C16 121.1(12) . .
C18 C15 C14 125.7(8) . .
C18 C15 N4 113.4(7) . .
C14 C15 N4 104.5(5) . .
C18 C15 C19 104.1(7) . .
C14 C15 C19 107.0(6) . .
N4 C15 C19 98.7(7) . .
C18 C15 N6 106.1(11) . .
C14 C15 N6 90.6(10) . .
N4 C15 N6 26.9(7) . .
C19 C15 N6 125.3(9) . .
N7 C23 C22 131.0(17) . .
N8 C22 C23 137.0(16) . .
C20 O7 C21 97.7(13) . .
C20 O7 C21 97.7(13) . 6_664
C21 O7 C21 165(3) . 6_664
O1 Co1 O2 109.91(10) . 12_776
O1 Co1 O2 160.35(10) . .
O2 Co1 O2 83.33(10) 12_776 .
O1 Co1 N1 88.94(11) . .
O2 Co1 N1 160.27(10) 12_776 .
O2 Co1 N1 80.09(10) . .
O1 Co1 O2 89.85(9) . 6_474
O2 Co1 O2 79.60(10) 12_776 6_474
O2 Co1 O2 78.04(9) . 6_474
N1 Co1 O2 107.10(10) . 6_474
O1 Co1 N2 87.22(11) . .
O2 Co1 N2 88.00(10) 12_776 .
O2 Co1 N2 108.26(10) . .
N1 Co1 N2 87.10(11) . .
O2 Co1 N2 165.45(10) 6_474 .
C8 N2 C12 115.7(3) . .
C8 N2 Co1 124.7(3) . .
C12 N2 Co1 119.6(2) . .
N6 N4 O4 120(3) . .
N6 N4 C13 70(3) . .
O4 N4 C13 125.4(8) . .
N6 N4 O6 60(3) . .
O4 N4 O6 60.2(7) . .
C13 N4 O6 107.0(8) . .
N6 N4 C15 86(2) . .
O4 N4 C15 122.6(8) . .
C13 N4 C15 111.0(7) . .
O6 N4 C15 114.7(8) . .
N3 N5 O5 119(8) . .
N3 N5 C13 69(5) . .
O5 N5 C13 124(3) . .
N3 N5 O3 61(6) . .
O5 N5 O3 59(2) . .
C13 N5 O3 109(2) . .
N3 N5 C14 68(5) . .
O5 N5 C14 131(3) . .
C13 N5 C14 104(2) . .
O3 N5 C14 101(3) . .
C4 N1 C6 124.1(3) . .
C4 N1 Co1 123.5(3) . .
C6 N1 Co1 112.2(2) . .
N5 N3 O3 95(6) . .
N5 N3 C13 87(6) . .
O3 N3 C13 127.0(14) . .
N5 N3 C14 91(6) . .
O3 N3 C14 117.4(13) . .
C13 N3 C14 115.5(12) . .
N5 N3 O5 43(6) . .
O3 N3 O5 52.8(10) . .
C13 N3 O5 106.3(13) . .
C14 N3 O5 114.4(12) . .
N4 N6 O6 89(3) . .
N4 N6 C13 78(3) . .
O6 N6 C13 123.8(19) . .
N4 N6 C15 67(2) . .
O6 N6 C15 118.2(18) . .
C13 N6 C15 106.4(15) . .
N4 N6 O4 39(2) . .
O6 N6 O4 50.5(11) . .
C13 N6 O4 98.5(13) . .
C15 N6 O4 91.9(10) . .
C2 O1 Co1 121.7(2) . .
N6 O6 O4 85.2(12) . .
N6 O6 N4 30.5(8) . .
O4 O6 N4 54.8(7) . .
N3 O3 O5 78.5(12) . .
N3 O3 N5 23.7(13) . .
O5 O3 N5 55.0(16) . .
N5 O5 O3 66.3(18) . .
N5 O5 N3 18(2) . .
O3 O5 N3 48.7(10) . .
N4 O4 O6 64.9(7) . .
N4 O4 N6 20.7(9) . .
O6 O4 N6 44.3(8) . .

loop_
_geom_bond_atom_site_label_1
_geom_bond_atom_site_label_2
_geom_bond_distance
_geom_bond_site_symmetry_2
O2 C7 1.411(4) .
O2 Co1 2.053(2) 15_465
O2 Co1 2.067(2) .
O2 Co1 2.221(2) 6_474
C7 C6 1.515(5) .
C1 F3 1.313(6) .
C1 F1 1.321(5) .
C1 F2 1.342(6) .
C1 C2 1.520(6) .
C2 O1 1.280(5) .
C2 C3 1.357(6) .
C3 C4 1.430(5) .
C4 N1 1.287(5) .
C4 C5 1.516(6) .
C5 F6 1.328(5) .
C5 F4 1.336(5) .
C5 F5 1.347(5) .
C6 N1 1.483(5) .
C8 N2 1.332(5) .
C8 C9 1.368(6) .
C9 C10 1.382(6) .
C10 C11 1.398(5) .
C10 C13 1.457(6) .
C11 C12 1.372(5) .
C12 N2 1.335(5) .
C13 N6 1.30(3) .
C13 N3 1.306(18) .
C13 N4 1.354(11) .
C13 N5 1.39(4) .
C14 C17 1.454(9) .
C14 C15 1.455(8) .
C14 N3 1.473(18) .
C14 N5 1.59(4) .
C14 C16 1.610(12) .
C15 C18 1.439(9) .
C15 N4 1.494(11) .
C15 C19 1.623(11) .
C15 N6 1.62(2) .
C23 N7 1.10(2) .
C23 C22 1.335(14) .
C22 N8 1.208(18) .
C21 O7 1.82(2) .
C20 O7 1.49(3) .
O7 C21 1.82(2) 6_664
Co1 O1 2.011(2) .
Co1 O2 2.053(2) 12_776
Co1 N1 2.101(3) .
Co1 O2 2.221(2) 6_474
Co1 N2 2.251(3) .
N4 N6 0.737(17) .
N4 O4 1.312(12) .
N4 O6 1.454(16) .
N5 N3 0.57(3) .
N5 O5 1.26(4) .
N5 O3 1.41(4) .
N3 O3 1.24(2) .
N3 O5 1.619(19) .
N6 O6 1.26(3) .
N6 O4 1.80(2) .
O6 O4 1.393(15) .
O3 O5 1.32(2) .
